data_2211617
loop_
_publ_author_name
'Hu, Xue-Lei '
'Qiu, Li'
'Sun, Wen-Bing '
'Chen, Zhong '

_publ_section_title
Tetra-\m-acetato-\k^4^<i>O</i>:<i>O</i>';\k^3^<i>O</i>,<i>O</i>':<i>O</i>';\k^3^<i>O</i>:<i>O</i>,<i>O</i>'-bis[(acetato-\k^2^<i>O</i>,<i>O</i>')(1,10-phenanthroline-\k^2^<i>N</i>,<i>N</i>')holmium(III)]
_journal_coeditor_code SJ2149
_journal_issue 12
_journal_name_full 'Acta Crystallographica Section E'
_journal_page_first m3213
_journal_page_last m3214
_journal_paper_doi 10.1107/S1600536806045144
_journal_volume 62
_journal_year 2006
_chemical_formula_iupac '[Ho2 (C2 H3 O2)6 (C12 H8 N2)2]'
_chemical_formula_moiety 'C36 H34 Ho2 N4 O12'
_chemical_formula_sum 'C36 H34 Ho2 N4 O12'
_chemical_formula_weight 1044.53
_chemical_name_systematic
;
Tetra-\m-acetato-\k^4^O:O';\k^3^O,O':O';\k^3^O:O,O'-
bis[(acetato-\k^2^O,O')(1,10-phenanthroline-\k^2^N,N')holmium(III)]
;
_space_group_IT_number 2
_symmetry_cell_setting triclinic
_symmetry_space_group_name_Hall '-P 1'
_symmetry_space_group_name_H-M 'P -1'
_atom_sites_solution_hydrogens geom
_atom_sites_solution_primary direct
_atom_sites_solution_secondary difmap
_audit_creation_method SHELXL-97
_cell_angle_alpha 103.318(7)
_cell_angle_beta 109.007(6)
_cell_angle_gamma 98.380(7)
_cell_formula_units_Z 1
_cell_length_a 8.717(4)
_cell_length_b 8.926(4)
_cell_length_c 12.914(6)
_cell_measurement_reflns_used 2020
_cell_measurement_temperature 298(2)
_cell_measurement_theta_max 21.80
_cell_measurement_theta_min 2.42
_cell_volume 897.5(7)
_computing_cell_refinement 'SAINT (Bruker, 2000)'
_computing_data_collection 'SMART (Bruker, 2000)'
_computing_data_reduction SAINT
_computing_molecular_graphics SHELXTL
_computing_publication_material SHELXTL
_computing_structure_refinement SHELXTL
_computing_structure_solution 'SHELXTL (Bruker, 2000)'
_diffrn_ambient_temperature 298(2)
_diffrn_measured_fraction_theta_full 0.981
_diffrn_measured_fraction_theta_max 0.981
_diffrn_measurement_device_type 'Bruker SMART CCD area-detector'
_diffrn_measurement_method '\f and \w'
_diffrn_radiation_monochromator graphite
_diffrn_radiation_source 'fine-focus sealed tube'
_diffrn_radiation_type MoK\a
_diffrn_radiation_wavelength 0.71073
_diffrn_reflns_av_R_equivalents 0.0538
_diffrn_reflns_av_sigmaI/netI 0.0923
_diffrn_reflns_limit_h_max 10
_diffrn_reflns_limit_h_min -10
_diffrn_reflns_limit_k_max 10
_diffrn_reflns_limit_k_min -10
_diffrn_reflns_limit_l_max 15
_diffrn_reflns_limit_l_min -15
_diffrn_reflns_number 6456
_diffrn_reflns_theta_full 26.00
_diffrn_reflns_theta_max 26.00
_diffrn_reflns_theta_min 1.75
_diffrn_standards_number 0
_exptl_absorpt_coefficient_mu 4.446
_exptl_absorpt_correction_T_max 0.873
_exptl_absorpt_correction_T_min 0.855
_exptl_absorpt_correction_type multi-scan
_exptl_absorpt_process_details '(SADABS; Bruker, 2000)'
_exptl_crystal_colour colorless
_exptl_crystal_density_diffrn 1.933
_exptl_crystal_density_method 'not measured'
_exptl_crystal_description block
_exptl_crystal_F_000 508
_exptl_crystal_size_max 0.05
_exptl_crystal_size_mid 0.03
_exptl_crystal_size_min 0.03
_refine_diff_density_max 2.029
_refine_diff_density_min -1.861
_refine_ls_extinction_method none
_refine_ls_goodness_of_fit_ref 1.035
_refine_ls_hydrogen_treatment constr
_refine_ls_matrix_type full
_refine_ls_number_parameters 247
_refine_ls_number_reflns 3449
_refine_ls_number_restraints 0
_refine_ls_restrained_S_all 1.035
_refine_ls_R_factor_all 0.0798
_refine_ls_R_factor_gt 0.0583
_refine_ls_shift/su_max 0.000
_refine_ls_shift/su_mean 0.000
_refine_ls_structure_factor_coef Fsqd
_refine_ls_weighting_details 'calc w=1/[\s^2^(Fo^2^)+(0.0675P)^2^] where P=(Fo^2^+2Fc^2^)/3'
_refine_ls_weighting_scheme calc
_refine_ls_wR_factor_gt 0.1257
_refine_ls_wR_factor_ref 0.1333
_reflns_number_gt 2749
_reflns_number_total 3449
_reflns_threshold_expression I>2\s(I)
_cod_data_source_file sj2149.cif
_cod_data_source_block I
_cod_depositor_comments
;
The following automatic conversions were performed:
'_symmetry_cell_setting' value 'Triclinic' changed to 'triclinic'
according to '/home/saulius/struct/CIF-dictionaries/cif_core.dic'
dictionary named 'cif_core.dic' version 2.4.1 from 2010-06-29.

Automatic conversion script
Id: cif_fix_enum 1527 2010-12-29 10:47:43Z saulius 

The following automatic conversions were performed:

'_symmetry_cell_setting' value 'Triclinic' changed to 'triclinic'
according to /home/saulius/struct/CIF-dictionaries/cif_core.dic
dictionary named 'cif_core.dic' version 2.4.1 from 2010-06-29.

Automatic conversion script
Id: cif_fix_values 1715 2011-07-08 13:25:40Z adriana 
;
_cod_database_code 2211617
_cod_database_fobs_code 2211617

loop_
_symmetry_equiv_pos_as_xyz
'x, y, z'
'-x, -y, -z'

loop_
_atom_site_type_symbol
_atom_site_label
_atom_site_fract_x
_atom_site_fract_y
_atom_site_fract_z
_atom_site_U_iso_or_equiv
_atom_site_adp_type
_atom_site_calc_flag
_atom_site_refinement_flags
_atom_site_occupancy
Ho Ho 1.02444(6) 0.15401(6) 0.14258(4) 0.02774(18) Uani d . 1
O O5 0.7578(9) 0.1034(9) 0.0033(6) 0.0390(18) Uani d . 1
O O4 0.9232(9) -0.1399(9) 0.0243(6) 0.0357(17) Uani d . 1
N N1 0.8639(10) 0.2752(10) 0.2581(7) 0.031(2) Uani d . 1
O O6 1.2559(9) 0.0469(9) 0.1678(6) 0.0390(18) Uani d . 1
O O3 0.8802(9) -0.0692(9) 0.1833(6) 0.0413(19) Uani d . 1
O O2 1.0007(10) 0.4114(9) 0.1139(7) 0.046(2) Uani d . 1
C C17 0.6840(12) 0.0333(13) -0.1025(10) 0.033(3) Uani d . 1
N N2 1.1377(11) 0.1765(11) 0.3598(7) 0.039(2) Uani d . 1
C C11 1.0447(14) 0.2216(15) 0.4213(10) 0.042(3) Uani d . 1
C C16 0.8562(12) -0.1691(14) 0.0920(10) 0.037(3) Uani d . 1
C C14 1.1507(15) 0.4754(14) 0.1781(10) 0.043(3) Uani d . 1
C C1 0.7321(14) 0.3321(14) 0.2082(10) 0.042(3) Uani d . 1
H H1 0.7078 0.3349 0.1331 0.050 Uiso calc R 1
O O1 1.2378(10) 0.3958(10) 0.2289(7) 0.046(2) Uani d . 1
C C15 0.7467(16) -0.3344(14) 0.0629(10) 0.047(3) Uani d . 1
H H15A 0.8156 -0.4089 0.0705 0.071 Uiso calc R 1
H H15B 0.6675 -0.3645 -0.0146 0.071 Uiso calc R 1
H H15C 0.6881 -0.3336 0.1143 0.071 Uiso calc R 1
C C12 0.8981(13) 0.2732(13) 0.3655(10) 0.039(3) Uani d . 1
C C13 1.2253(17) 0.6419(14) 0.1840(11) 0.054(3) Uani d . 1
H H13A 1.1819 0.7155 0.2269 0.081 Uiso calc R 1
H H13B 1.1968 0.6511 0.1078 0.081 Uiso calc R 1
H H13C 1.3446 0.6653 0.2211 0.081 Uiso calc R 1
C C4 0.8033(14) 0.3322(16) 0.4319(10) 0.048(3) Uani d . 1
C C18 0.5082(14) 0.0466(15) -0.1540(11) 0.049(3) Uani d . 1
H H18A 0.4345 -0.0311 -0.1406 0.074 Uiso calc R 1
H H18B 0.4777 0.0288 -0.2351 0.074 Uiso calc R 1
H H18C 0.4993 0.1508 -0.1195 0.074 Uiso calc R 1
C C3 0.6660(15) 0.3885(15) 0.3783(11) 0.051(3) Uani d . 1
H H3 0.6000 0.4259 0.4174 0.061 Uiso calc R 1
C C2 0.6314(16) 0.3868(16) 0.2661(12) 0.055(3) Uani d . 1
H H2 0.5400 0.4224 0.2284 0.066 Uiso calc R 1
C C10 1.2727(15) 0.1323(16) 0.4130(11) 0.053(3) Uani d . 1
H H10 1.3421 0.1076 0.3734 0.064 Uiso calc R 1
C C7 1.0827(15) 0.2203(15) 0.5381(10) 0.047(3) Uani d . 1
C C9 1.3184(18) 0.1203(18) 0.5234(11) 0.067(4) Uani d . 1
H H9 1.4121 0.0837 0.5553 0.080 Uiso calc R 1
C C5 0.8505(18) 0.3322(19) 0.5513(11) 0.065(4) Uani d . 1
H H5 0.7895 0.3706 0.5942 0.078 Uiso calc R 1
C C6 0.9833(17) 0.2761(18) 0.5987(12) 0.066(4) Uani d . 1
H H6 1.0107 0.2739 0.6741 0.079 Uiso calc R 1
C C8 1.2224(17) 0.1635(18) 0.5838(10) 0.061(4) Uani d . 1
H H8 1.2507 0.1550 0.6577 0.073 Uiso calc R 1

loop_
_atom_site_aniso_label
_atom_site_aniso_U_11
_atom_site_aniso_U_22
_atom_site_aniso_U_33
_atom_site_aniso_U_12
_atom_site_aniso_U_13
_atom_site_aniso_U_23
Ho 0.0289(3) 0.0387(3) 0.0261(3) 0.0153(2) 0.01626(19) 0.0157(2)
O5 0.038(4) 0.054(5) 0.033(4) 0.018(4) 0.016(4) 0.020(4)
O4 0.040(4) 0.050(5) 0.039(4) 0.018(4) 0.032(4) 0.025(4)
N1 0.023(4) 0.040(5) 0.031(5) 0.004(4) 0.015(4) 0.005(4)
O6 0.037(4) 0.061(5) 0.028(4) 0.025(4) 0.015(3) 0.017(4)
O3 0.048(5) 0.052(5) 0.036(4) 0.014(4) 0.028(4) 0.016(4)
O2 0.042(5) 0.044(5) 0.062(6) 0.009(4) 0.027(4) 0.023(4)
C17 0.031(6) 0.044(7) 0.046(7) 0.016(5) 0.027(5) 0.030(6)
N2 0.035(5) 0.055(6) 0.031(5) 0.016(5) 0.015(4) 0.013(4)
C11 0.038(6) 0.061(8) 0.041(7) 0.012(6) 0.025(5) 0.029(6)
C16 0.027(6) 0.044(7) 0.048(7) 0.014(5) 0.016(5) 0.025(6)
C14 0.047(7) 0.048(7) 0.048(7) 0.024(6) 0.028(6) 0.020(6)
C1 0.051(7) 0.052(8) 0.033(6) 0.024(6) 0.018(6) 0.023(6)
O1 0.045(5) 0.050(5) 0.046(5) 0.015(4) 0.015(4) 0.019(4)
C15 0.065(8) 0.041(7) 0.046(7) 0.013(6) 0.030(6) 0.019(6)
C12 0.036(6) 0.045(7) 0.048(7) 0.009(5) 0.028(6) 0.020(6)
C13 0.069(9) 0.044(8) 0.052(8) 0.011(7) 0.027(7) 0.018(6)
C4 0.039(7) 0.063(9) 0.041(7) 0.007(6) 0.024(6) 0.005(6)
C18 0.048(7) 0.055(8) 0.058(8) 0.025(6) 0.024(6) 0.027(7)
C3 0.047(7) 0.061(9) 0.056(8) 0.020(6) 0.032(6) 0.017(7)
C2 0.049(8) 0.061(9) 0.066(9) 0.026(7) 0.032(7) 0.017(7)
C10 0.050(7) 0.073(10) 0.044(7) 0.026(7) 0.019(6) 0.023(7)
C7 0.052(7) 0.058(8) 0.030(6) 0.016(6) 0.015(6) 0.014(6)
C9 0.068(9) 0.095(12) 0.040(7) 0.045(9) 0.010(7) 0.025(8)
C5 0.073(10) 0.104(12) 0.047(8) 0.036(9) 0.046(7) 0.033(8)
C6 0.065(9) 0.105(13) 0.043(8) 0.030(9) 0.031(7) 0.030(8)
C8 0.063(9) 0.094(11) 0.030(7) 0.020(8) 0.013(6) 0.030(7)

loop_
_atom_type_symbol
_atom_type_description
_atom_type_scat_dispersion_real
_atom_type_scat_dispersion_imag
_atom_type_scat_source
C C 0.0033 0.0016 'International Tables Vol C Tables 4.2.6.8 and 6.1.1.4'
H H 0.0000 0.0000 'International Tables Vol C Tables 4.2.6.8 and 6.1.1.4'
N N 0.0061 0.0033 'International Tables Vol C Tables 4.2.6.8 and 6.1.1.4'
O O 0.0106 0.0060 'International Tables Vol C Tables 4.2.6.8 and 6.1.1.4'
Ho Ho -0.2175 4.6783 'International Tables Vol C Tables 4.2.6.8 and 6.1.1.4'

loop_
_geom_angle_atom_site_label_1
_geom_angle_atom_site_label_2
_geom_angle_atom_site_label_3
_geom_angle_site_symmetry_1
_geom_angle_site_symmetry_3
_geom_angle
O6 Ho O4 . 2_755 75.6(2)
O6 Ho O5 . . 137.3(3)
O4 Ho O5 2_755 . 77.0(2)
O6 Ho O1 . . 81.4(3)
O4 Ho O1 2_755 . 86.8(3)
O5 Ho O1 . . 128.9(3)
O6 Ho O2 . . 127.4(3)
O4 Ho O2 2_755 . 76.8(3)
O5 Ho O2 . . 75.9(3)
O1 Ho O2 . . 53.2(3)
O6 Ho O3 . . 90.0(3)
O4 Ho O3 2_755 . 125.2(3)
O5 Ho O3 . . 79.8(3)
O1 Ho O3 . . 143.7(3)
O2 Ho O3 . . 142.1(3)
O6 Ho N1 . . 139.6(3)
O4 Ho N1 2_755 . 143.2(3)
O5 Ho N1 . . 77.6(3)
O1 Ho N1 . . 88.8(3)
O2 Ho N1 . . 71.5(3)
O3 Ho N1 . . 75.2(3)
O6 Ho O4 . . 72.0(2)
O4 Ho O4 2_755 . 74.1(3)
O5 Ho O4 . . 69.3(2)
O1 Ho O4 . . 150.3(2)
O2 Ho O4 . . 138.5(3)
O3 Ho O4 . . 51.3(2)
N1 Ho O4 . . 120.1(2)
O6 Ho N2 . . 76.1(2)
O4 Ho N2 2_755 . 148.6(3)
O5 Ho N2 . . 134.1(3)
O1 Ho N2 . . 75.8(3)
O2 Ho N2 . . 111.0(3)
O3 Ho N2 . . 67.9(3)
N1 Ho N2 . . 63.5(3)
O4 Ho N2 . . 109.4(3)
O6 Ho Ho . 2_755 69.44(18)
O4 Ho Ho 2_755 2_755 39.19(18)
O5 Ho Ho . 2_755 68.52(18)
O1 Ho Ho . 2_755 122.5(2)
O2 Ho Ho . 2_755 110.9(2)
O3 Ho Ho . 2_755 86.07(18)
N1 Ho Ho . 2_755 143.69(19)
O4 Ho Ho . 2_755 34.87(14)
N2 Ho Ho . 2_755 136.5(2)
C17 O5 Ho . . 137.5(6)
C16 O4 Ho . 2_755 161.3(8)
C16 O4 Ho . . 90.0(7)
Ho O4 Ho 2_755 . 105.9(3)
C12 N1 C1 . . 118.4(9)
C12 N1 Ho . . 121.0(7)
C1 N1 Ho . . 120.3(7)
C17 O6 Ho 2_755 . 135.9(7)
C16 O3 Ho . . 95.9(6)
C14 O2 Ho . . 92.6(7)
O5 C17 O6 . 2_755 126.5(9)
O5 C17 C18 . . 115.5(9)
O6 C17 C18 2_755 . 117.9(10)
C10 N2 C11 . . 116.5(10)
C10 N2 Ho . . 124.8(7)
C11 N2 Ho . . 118.3(7)
N2 C11 C7 . . 123.8(10)
N2 C11 C12 . . 117.6(10)
C7 C11 C12 . . 118.6(10)
O3 C16 O4 . . 121.9(10)
O3 C16 C15 . . 119.1(10)
O4 C16 C15 . . 119.0(10)
O1 C14 O2 . . 119.3(11)
O1 C14 C13 . . 121.3(11)
O2 C14 C13 . . 119.1(10)
N1 C1 C2 . . 122.0(10)
N1 C1 H1 . . 119.0
C2 C1 H1 . . 119.0
C14 O1 Ho . . 94.8(7)
C16 C15 H15A . . 109.5
C16 C15 H15B . . 109.5
H15A C15 H15B . . 109.5
C16 C15 H15C . . 109.5
H15A C15 H15C . . 109.5
H15B C15 H15C . . 109.5
N1 C12 C4 . . 122.7(10)
N1 C12 C11 . . 118.5(9)
C4 C12 C11 . . 118.5(10)
C14 C13 H13A . . 109.5
C14 C13 H13B . . 109.5
H13A C13 H13B . . 109.5
C14 C13 H13C . . 109.5
H13A C13 H13C . . 109.5
H13B C13 H13C . . 109.5
C3 C4 C12 . . 118.0(11)
C3 C4 C5 . . 121.7(11)
C12 C4 C5 . . 120.3(11)
C17 C18 H18A . . 109.5
C17 C18 H18B . . 109.5
H18A C18 H18B . . 109.5
C17 C18 H18C . . 109.5
H18A C18 H18C . . 109.5
H18B C18 H18C . . 109.5
C2 C3 C4 . . 118.1(11)
C2 C3 H3 . . 120.9
C4 C3 H3 . . 120.9
C3 C2 C1 . . 120.7(11)
C3 C2 H2 . . 119.7
C1 C2 H2 . . 119.7
N2 C10 C9 . . 124.8(12)
N2 C10 H10 . . 117.6
C9 C10 H10 . . 117.6
C8 C7 C6 . . 124.7(11)
C8 C7 C11 . . 114.8(11)
C6 C7 C11 . . 120.5(11)
C8 C9 C10 . . 118.0(12)
C8 C9 H9 . . 121.0
C10 C9 H9 . . 121.0
C6 C5 C4 . . 119.3(12)
C6 C5 H5 . . 120.3
C4 C5 H5 . . 120.3
C5 C6 C7 . . 122.5(12)
C5 C6 H6 . . 118.7
C7 C6 H6 . . 118.7
C9 C8 C7 . . 121.9(11)
C9 C8 H8 . . 119.1
C7 C8 H8 . . 119.1

loop_
_geom_bond_atom_site_label_1
_geom_bond_atom_site_label_2
_geom_bond_site_symmetry_2
_geom_bond_distance
Ho O6 . 2.317(7)
Ho O4 2_755 2.324(7)
Ho O5 . 2.332(7)
Ho O1 . 2.394(8)
Ho O2 . 2.437(8)
Ho O3 . 2.452(8)
Ho N1 . 2.533(8)
Ho O4 . 2.568(8)
Ho N2 . 2.600(9)
Ho Ho 2_755 3.9082(17)
O5 C17 . 1.260(13)
O4 C16 . 1.252(12)
O4 Ho 2_755 2.324(7)
N1 C12 . 1.325(13)
N1 C1 . 1.354(13)
O6 C17 2_755 1.271(12)
O3 C16 . 1.237(13)
O2 C14 . 1.258(14)
C17 O6 2_755 1.271(12)
C17 C18 . 1.494(14)
N2 C10 . 1.321(14)
N2 C11 . 1.349(13)
C11 C7 . 1.439(15)
C11 C12 . 1.445(15)
C16 C15 . 1.526(15)
C14 O1 . 1.249(13)
C14 C13 . 1.508(16)
C1 C2 . 1.396(15)
C1 H1 . 0.9300
C15 H15A . 0.9600
C15 H15B . 0.9600
C15 H15C . 0.9600
C12 C4 . 1.440(15)
C13 H13A . 0.9600
C13 H13B . 0.9600
C13 H13C . 0.9600
C4 C3 . 1.400(16)
C4 C5 . 1.461(17)
C18 H18A . 0.9600
C18 H18B . 0.9600
C18 H18C . 0.9600
C3 C2 . 1.376(17)
C3 H3 . 0.9300
C2 H2 . 0.9300
C10 C9 . 1.385(17)
C10 H10 . 0.9300
C7 C8 . 1.392(17)
C7 C6 . 1.413(16)
C9 C8 . 1.355(18)
C9 H9 . 0.9300
C5 C6 . 1.348(18)
C5 H5 . 0.9300
C6 H6 . 0.9300
C8 H8 . 0.9300

loop_
_geom_hbond_atom_site_label_D
_geom_hbond_atom_site_label_H
_geom_hbond_atom_site_label_A
_geom_hbond_site_symmetry_A
_geom_hbond_distance_DH
_geom_hbond_distance_HA
_geom_hbond_distance_DA
_geom_hbond_angle_DHA
C1 H1 O5 . 0.93 2.53 3.042(14) 114.8
C10 H10 O6 . 0.93 2.41 3.031(14) 123.7
C15 H15A O2 1_545 0.96 2.46 3.419(14) 173.5

loop_
_geom_torsion_atom_site_label_1
_geom_torsion_atom_site_label_2
_geom_torsion_atom_site_label_3
_geom_torsion_atom_site_label_4
_geom_torsion_site_symmetry_1
_geom_torsion_site_symmetry_4
_geom_torsion
O6 Ho O5 C17 . . -21.5(11)
O4 Ho O5 C17 2_755 . 29.7(10)
O1 Ho O5 C17 . . 104.7(10)
O2 Ho O5 C17 . . 109.1(10)
O3 Ho O5 C17 . . -100.2(10)
N1 Ho O5 C17 . . -177.2(10)
O4 Ho O5 C17 . . -47.9(10)
N2 Ho O5 C17 . . -145.3(9)
Ho Ho O5 C17 2_755 . -10.5(9)
O6 Ho O4 C16 . . 110.2(6)
O4 Ho O4 C16 2_755 . -170.2(7)
O5 Ho O4 C16 . . -88.4(6)
O1 Ho O4 C16 . . 137.9(6)
O2 Ho O4 C16 . . -123.2(6)
O3 Ho O4 C16 . . 5.1(6)
N1 Ho O4 C16 . . -27.3(6)
N2 Ho O4 C16 . . 42.6(6)
Ho Ho O4 C16 2_755 . -170.2(7)
O6 Ho O4 Ho . 2_755 -79.6(3)
O4 Ho O4 Ho 2_755 2_755 0.0
O5 Ho O4 Ho . 2_755 81.8(3)
O1 Ho O4 Ho . 2_755 -52.0(6)
O2 Ho O4 Ho . 2_755 47.0(4)
O3 Ho O4 Ho . 2_755 175.3(4)
N1 Ho O4 Ho . 2_755 142.8(3)
N2 Ho O4 Ho . 2_755 -147.2(3)
O6 Ho N1 C12 . . -8.4(10)
O4 Ho N1 C12 2_755 . -166.6(7)
O5 Ho N1 C12 . . 146.1(8)
O1 Ho N1 C12 . . -83.5(8)
O2 Ho N1 C12 . . -134.9(9)
O3 Ho N1 C12 . . 63.5(8)
O4 Ho N1 C12 . . 89.2(8)
N2 Ho N1 C12 . . -8.8(8)
Ho Ho N1 C12 2_755 . 124.8(7)
O6 Ho N1 C1 . . 177.0(7)
O4 Ho N1 C1 2_755 . 18.7(10)
O5 Ho N1 C1 . . -28.6(8)
O1 Ho N1 C1 . . 101.8(8)
O2 Ho N1 C1 . . 50.5(8)
O3 Ho N1 C1 . . -111.2(8)
O4 Ho N1 C1 . . -85.5(8)
N2 Ho N1 C1 . . 176.5(9)
Ho Ho N1 C1 2_755 . -49.8(9)
O4 Ho O6 C17 2_755 2_755 -26.1(10)
O5 Ho O6 C17 . 2_755 25.5(12)
O1 Ho O6 C17 . 2_755 -115.0(10)
O2 Ho O6 C17 . 2_755 -86.5(10)
O3 Ho O6 C17 . 2_755 100.4(10)
N1 Ho O6 C17 . 2_755 167.1(9)
O4 Ho O6 C17 . 2_755 51.5(10)
N2 Ho O6 C17 . 2_755 167.6(10)
Ho Ho O6 C17 2_755 2_755 14.6(9)
O6 Ho O3 C16 . . -72.0(6)
O4 Ho O3 C16 2_755 . 0.3(7)
O5 Ho O3 C16 . . 66.3(6)
O1 Ho O3 C16 . . -147.3(6)
O2 Ho O3 C16 . . 117.0(7)
N1 Ho O3 C16 . . 146.0(7)
O4 Ho O3 C16 . . -5.2(6)
N2 Ho O3 C16 . . -146.9(7)
Ho Ho O3 C16 2_755 . -2.6(6)
O6 Ho O2 C14 . . -34.3(8)
O4 Ho O2 C14 2_755 . -94.1(7)
O5 Ho O2 C14 . . -173.8(7)
O1 Ho O2 C14 . . 1.9(6)
O3 Ho O2 C14 . . 134.5(7)
N1 Ho O2 C14 . . 104.8(7)
O4 Ho O2 C14 . . -140.4(6)
N2 Ho O2 C14 . . 53.9(7)
Ho Ho O2 C14 2_755 . -113.8(6)
Ho O5 C17 O6 . 2_755 4.9(17)
Ho O5 C17 C18 . . -175.5(7)
O6 Ho N2 C10 . . 1.6(10)
O4 Ho N2 C10 2_755 . -24.5(13)
O5 Ho N2 C10 . . 146.1(9)
O1 Ho N2 C10 . . -82.8(10)
O2 Ho N2 C10 . . -123.5(10)
O3 Ho N2 C10 . . 97.4(10)
N1 Ho N2 C10 . . -178.7(11)
O4 Ho N2 C10 . . 66.5(10)
Ho Ho N2 C10 2_755 . 39.8(11)
O6 Ho N2 C11 . . -171.5(9)
O4 Ho N2 C11 2_755 . 162.4(7)
O5 Ho N2 C11 . . -27.0(10)
O1 Ho N2 C11 . . 104.0(9)
O2 Ho N2 C11 . . 63.4(9)
O3 Ho N2 C11 . . -75.8(8)
N1 Ho N2 C11 . . 8.2(8)
O4 Ho N2 C11 . . -106.6(8)
Ho Ho N2 C11 2_755 . -133.3(7)
C10 N2 C11 C7 . . -1.5(18)
Ho N2 C11 C7 . . 172.2(9)
C10 N2 C11 C12 . . 178.9(11)
Ho N2 C11 C12 . . -7.4(14)
Ho O3 C16 O4 . . 9.9(10)
Ho O3 C16 C15 . . -172.3(8)
Ho O4 C16 O3 2_755 . -158.6(15)
Ho O4 C16 O3 . . -9.4(10)
Ho O4 C16 C15 2_755 . 24(3)
Ho O4 C16 C15 . . 172.8(8)
Ho O2 C14 O1 . . -3.3(11)
Ho O2 C14 C13 . . 171.4(9)
C12 N1 C1 C2 . . -0.6(17)
Ho N1 C1 C2 . . 174.2(9)
O2 C14 O1 Ho . . 3.4(11)
C13 C14 O1 Ho . . -171.2(10)
O6 Ho O1 C14 . . 149.8(7)
O4 Ho O1 C14 2_755 . 73.9(7)
O5 Ho O1 C14 . . 3.4(8)
O2 Ho O1 C14 . . -1.9(6)
O3 Ho O1 C14 . . -132.2(7)
N1 Ho O1 C14 . . -69.5(7)
O4 Ho O1 C14 . . 123.2(7)
N2 Ho O1 C14 . . -132.5(7)
Ho Ho O1 C14 2_755 . 90.9(7)
C1 N1 C12 C4 . . -1.4(17)
Ho N1 C12 C4 . . -176.2(8)
C1 N1 C12 C11 . . -176.3(10)
Ho N1 C12 C11 . . 9.0(14)
N2 C11 C12 N1 . . -0.7(17)
C7 C11 C12 N1 . . 179.6(11)
N2 C11 C12 C4 . . -175.8(11)
C7 C11 C12 C4 . . 4.5(17)
N1 C12 C4 C3 . . 2.3(18)
C11 C12 C4 C3 . . 177.2(11)
N1 C12 C4 C5 . . -177.8(12)
C11 C12 C4 C5 . . -2.9(18)
C12 C4 C3 C2 . . -1.1(19)
C5 C4 C3 C2 . . 179.0(13)
C4 C3 C2 C1 . . -1(2)
N1 C1 C2 C3 . . 2(2)
C11 N2 C10 C9 . . 4(2)
Ho N2 C10 C9 . . -169.1(11)
N2 C11 C7 C8 . . -1.9(19)
C12 C11 C7 C8 . . 177.7(12)
N2 C11 C7 C6 . . 177.2(12)
C12 C11 C7 C6 . . -3.2(19)
N2 C10 C9 C8 . . -3(2)
C3 C4 C5 C6 . . 179.7(14)
C12 C4 C5 C6 . . 0(2)
C4 C5 C6 C7 . . 2(2)
C8 C7 C6 C5 . . 179.0(15)
C11 C7 C6 C5 . . 0(2)
C10 C9 C8 C7 . . -1(2)
C6 C7 C8 C9 . . -176.1(15)
C11 C7 C8 C9 . . 3(2)
